data_2204729
loop_
_publ_author_name
'Akiko Asano'
'Mitsunobu Doi'

_publ_section_title
;Turn-over of an oxazoline ring induced by chiral change of a folded
 ascidiacyclamide analogue:
 cyclo(Ile-<small>D</small>--aThr--<small>D</small>-Val--Thz--Ile--<small>D</small>-Oxz--<small>D</small>-Val--Thz)
 <i>N,N</i>-dimethylformamide disolvate
;
_journal_issue 12
_journal_name_full 'Acta Crystallographica Section E'
_journal_page_first o2449
_journal_page_last o2451
_journal_paper_doi 10.1107/S1600536804030247
_journal_volume 60
_journal_year 2004
_chemical_formula_iupac 'C36 H54 N8 O7 S2, 2C3 H7 N O'
_chemical_formula_moiety 'C36 H54 N8 O7 S2, 2C3 H7 N O'
_chemical_formula_sum 'C42 H68 N10 O9 S2'
_chemical_formula_weight 921.18
_chemical_name_common asc9o
_chemical_name_systematic
;
 ascidiacyclamide analogue No.9
 cyclo(Ile-D-aThr(3R)-D-Val-Thz-Ile-D-Oxz(3S)-D-Val-Thz)
 isoleucyl-D-
;
_space_group_IT_number 4
_symmetry_cell_setting monoclinic
_symmetry_space_group_name_Hall 'P 2yb'
_symmetry_space_group_name_H-M 'P 1 21 1'
_atom_sites_solution_hydrogens geom
_atom_sites_solution_primary direct
_atom_sites_solution_secondary difmap
_cell_angle_alpha 90.00
_cell_angle_beta 104.6540(10)
_cell_angle_gamma 90.00
_cell_formula_units_Z 2
_cell_length_a 13.0310(10)
_cell_length_b 11.0503(9)
_cell_length_c 17.3580(10)
_cell_measurement_reflns_used 8060
_cell_measurement_temperature 120.0(2)
_cell_measurement_theta_max 28.05
_cell_measurement_theta_min 2.45
_cell_volume 2418.2(3)
_computing_cell_refinement 'SMART (Bruker, 1998)'
_computing_data_collection 'SMART (Bruker, 1998)'
_computing_data_reduction 'SAINT-Plus (Bruker, 1998)'
_computing_molecular_graphics 'PLATON (Spek, 2003)'
_computing_publication_material SHELXL97
_computing_structure_refinement 'SHELXL97 (Sheldrick, 1997)'
_computing_structure_solution 'SHELXS97 (Sheldrick, 1990)'
_diffrn_ambient_temperature 120.0(2)
_diffrn_detector_area_resol_mean 8.366
_diffrn_measured_fraction_theta_full 0.986
_diffrn_measured_fraction_theta_max 0.986
_diffrn_measurement_device_type 'Bruker SMART APEX CCD area-detector'
_diffrn_measurement_method \w
_diffrn_radiation_monochromator graphite
_diffrn_radiation_source 'MacScience, M18XCE rotating anode'
_diffrn_radiation_type MoK\a
_diffrn_radiation_wavelength 0.71073
_diffrn_reflns_av_R_equivalents 0.0259
_diffrn_reflns_av_sigmaI/netI 0.0377
_diffrn_reflns_limit_h_max 16
_diffrn_reflns_limit_h_min -16
_diffrn_reflns_limit_k_max 14
_diffrn_reflns_limit_k_min -14
_diffrn_reflns_limit_l_max 22
_diffrn_reflns_limit_l_min -22
_diffrn_reflns_number 20955
_diffrn_reflns_theta_full 27.10
_diffrn_reflns_theta_max 27.10
_diffrn_reflns_theta_min 2.43
_diffrn_standards_decay_% 0.03
_diffrn_standards_interval_count 20955
_diffrn_standards_interval_time 660
_diffrn_standards_number 216
_exptl_absorpt_coefficient_mu 0.172
_exptl_absorpt_correction_T_max 0.9966
_exptl_absorpt_correction_T_min 0.8867
_exptl_absorpt_correction_type empirical
_exptl_absorpt_process_details '(SADABS; Sheldrick, 1996)'
_exptl_crystal_colour colourless
_exptl_crystal_density_diffrn 1.265
_exptl_crystal_density_method 'not measured'
_exptl_crystal_description plate
_exptl_crystal_F_000 988
_exptl_crystal_size_max 0.40
_exptl_crystal_size_mid 0.30
_exptl_crystal_size_min 0.02
_refine_diff_density_max 0.798
_refine_diff_density_min -0.521
_refine_ls_abs_structure_details 'Flack (1983), 4576 Friedel pairs'
_refine_ls_abs_structure_Flack 0.04(7)
_refine_ls_extinction_method none
_refine_ls_goodness_of_fit_ref 1.031
_refine_ls_hydrogen_treatment constr
_refine_ls_matrix_type full
_refine_ls_number_parameters 582
_refine_ls_number_reflns 10109
_refine_ls_number_restraints 1
_refine_ls_restrained_S_all 1.031
_refine_ls_R_factor_all 0.0630
_refine_ls_R_factor_gt 0.0522
_refine_ls_shift/su_max 0.013
_refine_ls_shift/su_mean 0.001
_refine_ls_structure_factor_coef Fsqd
_refine_ls_weighting_details 'calc w = 1/[\s^2^(Fo^2^)+(0.0967P)^2^+0.6439P] where P = (Fo^2^+2Fc^2^)/3'
_refine_ls_weighting_scheme calc
_refine_ls_wR_factor_gt 0.1386
_refine_ls_wR_factor_ref 0.1479
_reflns_number_gt 8732
_reflns_number_total 10109
_reflns_threshold_expression I>2\s(I)
_cod_data_source_file kp6018.cif
_cod_data_source_block I
_cod_original_sg_symbol_H-M 'P 21'
_cod_database_code 2204729
_cod_database_fobs_code 2204729

loop_
_symmetry_equiv_pos_as_xyz
'x, y, z'
'-x, y+1/2, -z'

loop_
_atom_site_label
_atom_site_fract_x
_atom_site_fract_y
_atom_site_fract_z
_atom_site_U_iso_or_equiv
_atom_site_adp_type
_atom_site_calc_flag
_atom_site_refinement_flags
_atom_site_occupancy
_atom_site_type_symbol
N_1 -0.08514(18) 0.6637(2) 0.72573(12) 0.0251(4) Uani d . 1 N
H1_1 -0.1179 0.6981 0.7585 0.030 Uiso calc R 1 H
CA_1 -0.1448(2) 0.6325(2) 0.64546(15) 0.0270(5) Uani d . 1 C
H2_1 -0.1220 0.5502 0.6324 0.032 Uiso calc R 1 H
CB_1 -0.2639(2) 0.6282(3) 0.64152(17) 0.0316(6) Uani d . 1 C
H3_1 -0.2857 0.7099 0.6563 0.038 Uiso calc R 1 H
CG2_1 -0.3260(3) 0.6010(5) 0.5565(2) 0.0582(10) Uani d . 1 C
H4_1 -0.3119 0.5177 0.5428 0.087 Uiso calc R 1 H
H5_1 -0.3040 0.6570 0.5199 0.087 Uiso calc R 1 H
H6_1 -0.4020 0.6110 0.5520 0.087 Uiso calc R 1 H
CG1_1 -0.2860(3) 0.5362(3) 0.7015(2) 0.0441(8) Uani d . 1 C
H7_1 -0.2676 0.4543 0.6861 0.053 Uiso calc R 1 H
H8_1 -0.2394 0.5543 0.7547 0.053 Uiso calc R 1 H
CD_1 -0.4007(3) 0.5360(5) 0.7069(3) 0.0662(12) Uani d . 1 C
H9_1 -0.4196 0.6168 0.7220 0.099 Uiso calc R 1 H
H10_1 -0.4090 0.4771 0.7471 0.099 Uiso calc R 1 H
H11_1 -0.4472 0.5138 0.6551 0.099 Uiso calc R 1 H
C_1 -0.1184(2) 0.7232(2) 0.58692(14) 0.0243(5) Uani d . 1 C
O_1 -0.14067(15) 0.83275(17) 0.58810(11) 0.0271(4) Uani d . 1 O
N_2 -0.06728(18) 0.6767(2) 0.53570(13) 0.0264(5) Uani d . 1 N
H1_2 -0.0586 0.5978 0.5350 0.032 Uiso calc R 1 H
CA_2 -0.0256(2) 0.7500(3) 0.48147(14) 0.0268(5) Uani d . 1 C
H2_2 -0.0834 0.8054 0.4529 0.032 Uiso calc R 1 H
CB_2 0.0021(2) 0.6648(3) 0.41898(16) 0.0338(6) Uani d . 1 C
H3_2 -0.0629 0.6181 0.3923 0.041 Uiso calc R 1 H
OG1_2 0.07956(19) 0.5827(2) 0.46081(13) 0.0398(5) Uani d . 1 O
H4_2 0.0829 0.5230 0.4315 0.060 Uiso d . 1 H
CG2_2 0.0408(3) 0.7327(3) 0.35591(18) 0.0439(8) Uani d . 1 C
H5_2 0.1068 0.7752 0.3809 0.066 Uiso calc R 1 H
H6_2 -0.0131 0.7914 0.3297 0.066 Uiso calc R 1 H
H7_2 0.0537 0.6753 0.3163 0.066 Uiso calc R 1 H
C_2 0.0688(2) 0.8285(2) 0.52398(15) 0.0260(5) Uani d . 1 C
O_2 0.09453(19) 0.91614(18) 0.48951(12) 0.0374(5) Uani d . 1 O
N_3 0.11981(17) 0.7952(2) 0.59810(12) 0.0250(4) Uani d . 1 N
H1_3 0.1043 0.7254 0.6168 0.030 Uiso calc R 1 H
CA_3 0.2004(2) 0.8722(2) 0.64836(15) 0.0258(5) Uani d . 1 C
H2_3 0.2050 0.9468 0.6168 0.031 Uiso calc R 1 H
CB_3 0.3114(2) 0.8145(3) 0.66896(17) 0.0314(6) Uani d . 1 C
H3_3 0.3626 0.8747 0.7003 0.038 Uiso calc R 1 H
CG1_3 0.3433(3) 0.7891(3) 0.59174(19) 0.0400(7) Uani d . 1 C
H4_3 0.4148 0.7544 0.6042 0.060 Uiso calc R 1 H
H5_3 0.3423 0.8648 0.5622 0.060 Uiso calc R 1 H
H6_3 0.2931 0.7317 0.5593 0.060 Uiso calc R 1 H
CG2_3 0.3186(2) 0.6994(3) 0.7187(2) 0.0388(7) Uani d . 1 C
H7_3 0.2656 0.6410 0.6907 0.058 Uiso calc R 1 H
H8_3 0.3052 0.7191 0.7704 0.058 Uiso calc R 1 H
H9_3 0.3897 0.6643 0.7271 0.058 Uiso calc R 1 H
C3_4 0.1609(2) 0.9120(2) 0.71957(15) 0.0266(5) Uani d . 1 C
N_4 0.06069(17) 0.9225(2) 0.71768(13) 0.0248(4) Uani d . 1 N
CA_4 0.0480(2) 0.9632(2) 0.78972(15) 0.0250(5) Uani d . 1 C
CB_4 0.1392(2) 0.9845(3) 0.84708(17) 0.0324(6) Uani d . 1 C
H1_4 0.1429 1.0127 0.8994 0.039 Uiso calc R 1 H
SG_4 0.24549(5) 0.95265(8) 0.81022(4) 0.03797(19) Uani d . 1 S
C_4 -0.0591(2) 0.9849(2) 0.80230(15) 0.0248(5) Uani d . 1 C
O_4 -0.07135(16) 1.01788(18) 0.86714(11) 0.0307(4) Uani d . 1 O
N_5 -0.14170(17) 0.9694(2) 0.73819(12) 0.0238(4) Uani d . 1 N
H1_5 -0.1316 0.9423 0.6930 0.029 Uiso calc R 1 H
CA_5 -0.2478(2) 0.9985(3) 0.74531(16) 0.0268(5) Uani d . 1 C
H2_5 -0.2473 1.0846 0.7632 0.032 Uiso calc R 1 H
CB_5 -0.3306(2) 0.9878(3) 0.66426(16) 0.0295(6) Uani d . 1 C
H3_5 -0.3193 0.9075 0.6410 0.035 Uiso calc R 1 H
CG2_5 -0.4433(3) 0.9890(4) 0.6739(2) 0.0487(9) Uani d . 1 C
H4_5 -0.4566 0.9141 0.7000 0.073 Uiso calc R 1 H
H5_5 -0.4934 0.9950 0.6214 0.073 Uiso calc R 1 H
H6_5 -0.4525 1.0586 0.7064 0.073 Uiso calc R 1 H
CG1_5 -0.3150(3) 1.0854(3) 0.60519(17) 0.0354(6) Uani d . 1 C
H7_5 -0.2412 1.0805 0.6000 0.043 Uiso calc R 1 H
H8_5 -0.3627 1.0672 0.5523 0.043 Uiso calc R 1 H
CD_5 -0.3360(4) 1.2139(4) 0.6279(3) 0.0639(11) Uani d . 1 C
H9_5 -0.4082 1.2196 0.6348 0.096 Uiso calc R 1 H
H10_5 -0.3284 1.2695 0.5857 0.096 Uiso calc R 1 H
H11_5 -0.2850 1.2357 0.6779 0.096 Uiso calc R 1 H
C3_6 -0.2761(2) 0.9204(3) 0.80791(15) 0.0289(6) Uani d . 1 C
N_6 -0.25738(19) 0.8090(2) 0.81808(14) 0.0313(5) Uani d . 1 N
CA_6 -0.2979(3) 0.7740(3) 0.88755(17) 0.0369(7) Uani d . 1 C
H1_6 -0.3513 0.7078 0.8711 0.044 Uiso calc R 1 H
CB_6 -0.3550(2) 0.8889(3) 0.90733(18) 0.0385(7) Uani d . 1 C
H2_6 -0.3265 0.9119 0.9645 0.046 Uiso calc R 1 H
OG1_6 -0.32735(17) 0.9799(2) 0.85562(12) 0.0372(5) Uani d . 1 O
CG2_6 -0.4748(3) 0.8767(5) 0.8877(2) 0.0550(10) Uani d . 1 C
H3_6 -0.5061 0.9541 0.8973 0.082 Uiso calc R 1 H
H4_6 -0.4940 0.8141 0.9216 0.082 Uiso calc R 1 H
H5_6 -0.5016 0.8540 0.8317 0.082 Uiso calc R 1 H
C_6 -0.2089(2) 0.7295(3) 0.95765(18) 0.0395(7) Uani d . 1 C
O_6 -0.2255(2) 0.6410(3) 0.99588(18) 0.0651(8) Uani d . 1 O
N_7 -0.1186(2) 0.7923(2) 0.97374(13) 0.0324(5) Uani d . 1 N
H1_7 -0.1189 0.8679 0.9578 0.039 Uiso calc R 1 H
CA_7 -0.0189(2) 0.7370(3) 1.01763(15) 0.0323(6) Uani d . 1 C
H2_7 -0.0376 0.6596 1.0406 0.039 Uiso calc R 1 H
CB_7 0.0449(3) 0.8121(3) 1.08695(18) 0.0431(7) Uani d . 1 C
H3_7 0.1085 0.7633 1.1140 0.052 Uiso calc R 1 H
CG1_7 0.0842(3) 0.9283(3) 1.0602(2) 0.0516(9) Uani d . 1 C
H4_7 0.1347 0.9105 1.0284 0.077 Uiso calc R 1 H
H5_7 0.1195 0.9763 1.1069 0.077 Uiso calc R 1 H
H6_7 0.0242 0.9741 1.0279 0.077 Uiso calc R 1 H
CG2_7 -0.0218(4) 0.8319(3) 1.14758(18) 0.0518(9) Uani d . 1 C
H7_7 0.0217 0.8714 1.1952 0.078 Uiso calc R 1 H
H8_7 -0.0467 0.7536 1.1623 0.078 Uiso calc R 1 H
H9_7 -0.0830 0.8831 1.1238 0.078 Uiso calc R 1 H
C3_8 0.0414(2) 0.7032(3) 0.95656(16) 0.0300(6) Uani d . 1 C
N_8 -0.00359(19) 0.7027(2) 0.88117(13) 0.0283(5) Uani d . 1 N
CA_8 0.0642(2) 0.6596(3) 0.83763(16) 0.0281(5) Uani d . 1 C
CB_8 0.1628(2) 0.6300(3) 0.88046(16) 0.0323(6) Uani d . 1 C
H1_8 0.2183 0.6010 0.8589 0.039 Uiso calc R 1 H
SG_8 0.17221(6) 0.65314(7) 0.97993(4) 0.03790(18) Uani d . 1 S
C_8 0.0192(2) 0.6409(2) 0.75048(15) 0.0270(5) Uani d . 1 C
O_8 0.07286(16) 0.60245(19) 0.70702(12) 0.0329(4) Uani d . 1 O
O1_9 0.3277(4) 0.1383(4) 0.6913(4) 0.1277(19) Uani d . 1 O
C1_9 0.3352(6) 0.2216(6) 0.6494(3) 0.0939(17) Uani d . 1 C
H1_9 0.3763 0.2085 0.6121 0.113 Uiso calc R 1 H
N1_9 0.2923(3) 0.3306(3) 0.6491(3) 0.0785(13) Uani d . 1 N
C2_9 0.2373(4) 0.3755(5) 0.7067(3) 0.0804(14) Uani d . 1 C
H2_9 0.2115 0.3069 0.7323 0.121 Uiso calc R 1 H
H3_9 0.1771 0.4258 0.6795 0.121 Uiso calc R 1 H
H4_9 0.2863 0.4238 0.7472 0.121 Uiso calc R 1 H
C3_9 0.3085(6) 0.4176(6) 0.5901(3) 0.0957(18) Uani d . 1 C
H5_9 0.3388 0.3763 0.5511 0.144 Uiso calc R 1 H
H6_9 0.3572 0.4812 0.6167 0.144 Uiso calc R 1 H
H7_9 0.2403 0.4539 0.5630 0.144 Uiso calc R 1 H
O1_10 -0.4012(3) 1.0178(4) 1.0817(2) 0.0960(13) Uani d . 1 O
C1_10 -0.4798(6) 0.9642(10) 1.0847(4) 0.127(3) Uani d . 1 C
H1_10 -0.5419 1.0114 1.0805 0.152 Uiso calc R 1 H
N1_10 -0.4898(4) 0.8426(6) 1.0936(3) 0.0917(17) Uani d . 1 N
C2_10 -0.3894(9) 0.7665(10) 1.1036(4) 0.145(4) Uani d . 1 C
H2_10 -0.3298 0.8192 1.1012 0.218 Uiso calc R 1 H
H3_10 -0.4001 0.7063 1.0609 0.218 Uiso calc R 1 H
H4_10 -0.3738 0.7253 1.1553 0.218 Uiso calc R 1 H
C3_10 -0.5811(10) 0.7901(14) 1.0966(8) 0.249(9) Uani d . 1 C
H5_10 -0.5772 0.7649 1.1514 0.373 Uiso calc R 1 H
H6_10 -0.5935 0.7192 1.0616 0.373 Uiso calc R 1 H
H7_10 -0.6394 0.8478 1.0790 0.373 Uiso calc R 1 H

loop_
_atom_site_aniso_label
_atom_site_aniso_U_11
_atom_site_aniso_U_22
_atom_site_aniso_U_33
_atom_site_aniso_U_12
_atom_site_aniso_U_13
_atom_site_aniso_U_23
N_1 0.0298(11) 0.0258(11) 0.0216(10) 0.0003(9) 0.0099(9) 0.0002(9)
CA_1 0.0285(13) 0.0272(13) 0.0253(12) 0.0015(10) 0.0068(11) -0.0032(10)
CB_1 0.0267(13) 0.0315(15) 0.0373(14) 0.0006(10) 0.0094(12) -0.0030(11)
CG2_1 0.0373(19) 0.085(3) 0.0463(19) -0.0159(19) 0.0005(16) -0.010(2)
CG1_1 0.0392(17) 0.0337(16) 0.064(2) -0.0031(13) 0.0220(16) 0.0017(15)
CD_1 0.046(2) 0.086(3) 0.071(3) -0.019(2) 0.023(2) 0.002(2)
C_1 0.0259(12) 0.0275(13) 0.0188(11) 0.0010(10) 0.0041(10) -0.0035(10)
O_1 0.0307(10) 0.0270(9) 0.0245(8) 0.0036(7) 0.0089(7) -0.0013(7)
N_2 0.0307(11) 0.0255(11) 0.0242(10) 0.0012(9) 0.0092(9) -0.0046(9)
CA_2 0.0299(13) 0.0311(14) 0.0200(11) 0.0054(10) 0.0073(10) -0.0006(10)
CB_2 0.0399(15) 0.0372(15) 0.0251(12) -0.0032(12) 0.0097(11) -0.0096(12)
OG1_2 0.0503(13) 0.0327(11) 0.0422(12) 0.0067(10) 0.0222(10) -0.0038(9)
CG2_2 0.059(2) 0.0483(19) 0.0299(14) 0.0030(16) 0.0208(14) -0.0043(13)
C_2 0.0350(14) 0.0241(12) 0.0206(11) 0.0035(11) 0.0101(10) -0.0018(10)
O_2 0.0567(13) 0.0265(10) 0.0284(9) -0.0017(9) 0.0095(9) 0.0059(8)
N_3 0.0274(11) 0.0256(11) 0.0227(10) -0.0011(9) 0.0077(9) -0.0008(9)
CA_3 0.0245(13) 0.0279(13) 0.0263(12) 0.0004(10) 0.0086(10) -0.0012(10)
CB_3 0.0250(13) 0.0360(15) 0.0341(14) 0.0011(11) 0.0088(11) -0.0024(12)
CG1_3 0.0325(15) 0.0521(19) 0.0395(16) 0.0062(14) 0.0165(13) -0.0025(14)
CG2_3 0.0321(15) 0.0382(16) 0.0463(17) 0.0070(12) 0.0107(13) 0.0019(14)
C3_4 0.0251(13) 0.0295(13) 0.0238(12) -0.0009(10) 0.0038(10) -0.0018(10)
N_4 0.0241(11) 0.0254(11) 0.0247(10) -0.0007(8) 0.0057(8) -0.0009(9)
CA_4 0.0274(12) 0.0234(12) 0.0238(11) -0.0006(10) 0.0054(10) -0.0007(10)
CB_4 0.0283(14) 0.0385(16) 0.0289(13) 0.0023(11) 0.0045(11) -0.0094(12)
SG_4 0.0221(3) 0.0576(5) 0.0318(3) 0.0019(3) 0.0022(3) -0.0138(3)
C_4 0.0279(13) 0.0212(12) 0.0260(12) -0.0003(10) 0.0081(10) -0.0013(10)
O_4 0.0348(11) 0.0321(10) 0.0263(9) -0.0009(8) 0.0099(8) -0.0081(8)
N_5 0.0250(10) 0.0247(11) 0.0232(9) 0.0000(8) 0.0091(8) -0.0015(9)
CA_5 0.0251(13) 0.0262(12) 0.0307(13) 0.0018(10) 0.0103(11) 0.0002(10)
CB_5 0.0284(13) 0.0297(14) 0.0292(13) 0.0032(11) 0.0051(11) 0.0035(11)
CG2_5 0.0282(15) 0.069(2) 0.0458(17) -0.0004(15) 0.0043(13) 0.0178(17)
CG1_5 0.0369(16) 0.0377(16) 0.0320(14) 0.0011(12) 0.0094(12) 0.0055(12)
CD_5 0.103(3) 0.0357(19) 0.059(2) 0.010(2) 0.031(2) 0.0129(17)
C3_6 0.0243(13) 0.0365(15) 0.0264(12) 0.0018(11) 0.0076(10) 0.0010(11)
N_6 0.0333(12) 0.0325(13) 0.0293(11) -0.0001(10) 0.0099(10) 0.0046(10)
CA_6 0.0344(15) 0.0454(17) 0.0307(14) -0.0003(13) 0.0080(12) 0.0112(13)
CB_6 0.0325(15) 0.056(2) 0.0288(14) 0.0029(14) 0.0109(12) 0.0046(13)
OG1_6 0.0374(11) 0.0438(12) 0.0358(10) 0.0081(9) 0.0191(9) 0.0015(9)
CG2_6 0.0341(18) 0.086(3) 0.0470(19) -0.0014(18) 0.0145(15) 0.0079(19)
C_6 0.0380(16) 0.0481(19) 0.0353(15) 0.0059(14) 0.0148(13) 0.0152(14)
O_6 0.0484(15) 0.077(2) 0.0701(17) -0.0012(13) 0.0151(13) 0.0487(16)
N_7 0.0420(14) 0.0327(12) 0.0226(10) 0.0072(10) 0.0086(10) 0.0028(9)
CA_7 0.0391(15) 0.0359(16) 0.0202(12) 0.0027(12) 0.0044(11) 0.0039(11)
CB_7 0.057(2) 0.0439(18) 0.0256(14) 0.0016(15) 0.0045(13) -0.0010(13)
CG1_7 0.067(2) 0.0405(18) 0.0422(17) -0.0022(16) 0.0044(17) -0.0008(15)
CG2_7 0.088(3) 0.0424(19) 0.0259(15) 0.0038(18) 0.0162(16) -0.0032(14)
C3_8 0.0331(14) 0.0295(13) 0.0255(13) 0.0025(11) 0.0042(11) 0.0032(11)
N_8 0.0341(12) 0.0258(11) 0.0242(10) 0.0006(9) 0.0063(9) 0.0025(9)
CA_8 0.0342(14) 0.0244(12) 0.0268(12) -0.0006(11) 0.0097(11) 0.0049(11)
CB_8 0.0320(14) 0.0372(16) 0.0266(13) -0.0006(11) 0.0055(11) 0.0023(11)
SG_8 0.0335(4) 0.0473(4) 0.0287(3) 0.0039(3) 0.0002(3) 0.0027(3)
C_8 0.0304(13) 0.0261(13) 0.0262(12) -0.0011(10) 0.0104(10) 0.0047(10)
O_8 0.0323(11) 0.0366(11) 0.0321(10) 0.0050(8) 0.0122(8) 0.0017(9)
O1_9 0.128(4) 0.075(3) 0.196(5) 0.018(3) 0.071(4) 0.063(3)
C1_9 0.131(5) 0.074(4) 0.076(3) 0.014(4) 0.025(3) 0.001(3)
N1_9 0.075(3) 0.050(2) 0.085(3) 0.0186(18) -0.028(2) -0.026(2)
C2_9 0.080(3) 0.065(3) 0.096(4) -0.013(3) 0.024(3) -0.004(3)
C3_9 0.117(5) 0.091(4) 0.069(3) -0.026(4) 0.004(3) -0.013(3)
O1_10 0.072(2) 0.126(3) 0.095(3) -0.041(2) 0.030(2) -0.031(2)
C1_10 0.083(4) 0.216(11) 0.091(4) -0.033(5) 0.039(3) -0.066(6)
N1_10 0.094(3) 0.117(4) 0.069(3) -0.056(3) 0.029(2) -0.025(3)
C2_10 0.209(10) 0.150(8) 0.075(4) -0.022(8) 0.033(5) 0.014(5)
C3_10 0.186(11) 0.33(2) 0.280(16) -0.177(13) 0.145(11) -0.148(15)

loop_
_atom_type_symbol
_atom_type_description
_atom_type_scat_dispersion_real
_atom_type_scat_dispersion_imag
_atom_type_scat_source
C C 0.0033 0.0016 'International Tables Vol C Tables 4.2.6.8 and 6.1.1.4'
H H 0.0000 0.0000 'International Tables Vol C Tables 4.2.6.8 and 6.1.1.4'
N N 0.0061 0.0033 'International Tables Vol C Tables 4.2.6.8 and 6.1.1.4'
O O 0.0106 0.0060 'International Tables Vol C Tables 4.2.6.8 and 6.1.1.4'
S S 0.1246 0.1234 'International Tables Vol C Tables 4.2.6.8 and 6.1.1.4'

loop_
_geom_angle_atom_site_label_1
_geom_angle_atom_site_label_2
_geom_angle_atom_site_label_3
_geom_angle
C_8 N_1 CA_1 121.0(2)
C_8 N_1 H1_1 119.5
CA_1 N_1 H1_1 119.5
N_1 CA_1 C_1 109.0(2)
N_1 CA_1 CB_1 109.8(2)
C_1 CA_1 CB_1 112.7(2)
N_1 CA_1 H2_1 108.4
C_1 CA_1 H2_1 108.4
CB_1 CA_1 H2_1 108.4
CG2_1 CB_1 CG1_1 112.5(3)
CG2_1 CB_1 CA_1 109.4(2)
CG1_1 CB_1 CA_1 110.6(2)
CG2_1 CB_1 H3_1 108.1
CG1_1 CB_1 H3_1 108.1
CA_1 CB_1 H3_1 108.1
CB_1 CG2_1 H4_1 109.5
CB_1 CG2_1 H5_1 109.5
H4_1 CG2_1 H5_1 109.5
CB_1 CG2_1 H6_1 109.5
H4_1 CG2_1 H6_1 109.5
H5_1 CG2_1 H6_1 109.5
CD_1 CG1_1 CB_1 113.5(3)
CD_1 CG1_1 H7_1 108.9
CB_1 CG1_1 H7_1 108.9
CD_1 CG1_1 H8_1 108.9
CB_1 CG1_1 H8_1 108.9
H7_1 CG1_1 H8_1 107.7
CG1_1 CD_1 H9_1 109.5
CG1_1 CD_1 H10_1 109.5
H9_1 CD_1 H10_1 109.5
CG1_1 CD_1 H11_1 109.5
H9_1 CD_1 H11_1 109.5
H10_1 CD_1 H11_1 109.5
O_1 C_1 N_2 122.7(2)
O_1 C_1 CA_1 122.3(2)
N_2 C_1 CA_1 115.0(2)
C_1 N_2 CA_2 123.2(2)
C_1 N_2 H1_2 118.4
CA_2 N_2 H1_2 118.4
N_2 CA_2 C_2 113.0(2)
N_2 CA_2 CB_2 107.9(2)
C_2 CA_2 CB_2 112.4(2)
N_2 CA_2 H2_2 107.8
C_2 CA_2 H2_2 107.8
CB_2 CA_2 H2_2 107.8
OG1_2 CB_2 CG2_2 111.4(3)
OG1_2 CB_2 CA_2 107.1(2)
CG2_2 CB_2 CA_2 112.6(3)
OG1_2 CB_2 H3_2 108.6
CG2_2 CB_2 H3_2 108.6
CA_2 CB_2 H3_2 108.6
CB_2 OG1_2 H4_2 109.4(2)
CB_2 CG2_2 H5_2 109.5
CB_2 CG2_2 H6_2 109.5
H5_2 CG2_2 H6_2 109.5
CB_2 CG2_2 H7_2 109.5
H5_2 CG2_2 H7_2 109.5
H6_2 CG2_2 H7_2 109.5
O_2 C_2 N_3 123.6(3)
O_2 C_2 CA_2 119.7(2)
N_3 C_2 CA_2 116.7(2)
C_2 N_3 CA_3 121.4(2)
C_2 N_3 H1_3 119.3
CA_3 N_3 H1_3 119.3
N_3 CA_3 C3_4 108.3(2)
N_3 CA_3 CB_3 113.0(2)
C3_4 CA_3 CB_3 115.1(2)
N_3 CA_3 H2_3 106.7
C3_4 CA_3 H2_3 106.7
CB_3 CA_3 H2_3 106.7
CG1_3 CB_3 CG2_3 110.6(3)
CG1_3 CB_3 CA_3 108.7(2)
CG2_3 CB_3 CA_3 113.4(2)
CG1_3 CB_3 H3_3 108.0
CG2_3 CB_3 H3_3 108.0
CA_3 CB_3 H3_3 108.0
CB_3 CG1_3 H4_3 109.5
CB_3 CG1_3 H5_3 109.5
H4_3 CG1_3 H5_3 109.5
CB_3 CG1_3 H6_3 109.5
H4_3 CG1_3 H6_3 109.5
H5_3 CG1_3 H6_3 109.5
CB_3 CG2_3 H7_3 109.5
CB_3 CG2_3 H8_3 109.5
H7_3 CG2_3 H8_3 109.5
CB_3 CG2_3 H9_3 109.5
H7_3 CG2_3 H9_3 109.5
H8_3 CG2_3 H9_3 109.5
N_4 C3_4 CA_3 123.3(2)
N_4 C3_4 SG_4 113.72(19)
CA_3 C3_4 SG_4 122.94(19)
C3_4 N_4 CA_4 110.8(2)
CB_4 CA_4 N_4 115.9(2)
CB_4 CA_4 C_4 122.8(2)
N_4 CA_4 C_4 121.2(2)
CA_4 CB_4 SG_4 109.3(2)
CA_4 CB_4 H1_4 125.3
SG_4 CB_4 H1_4 125.3
CB_4 SG_4 C3_4 90.21(13)
O_4 C_4 N_5 122.0(2)
O_4 C_4 CA_4 121.7(2)
N_5 C_4 CA_4 116.2(2)
C_4 N_5 CA_5 118.6(2)
C_4 N_5 H1_5 120.7
CA_5 N_5 H1_5 120.7
N_5 CA_5 C3_6 110.2(2)
N_5 CA_5 CB_5 111.4(2)
C3_6 CA_5 CB_5 111.8(2)
N_5 CA_5 H2_5 107.7
C3_6 CA_5 H2_5 107.7
CB_5 CA_5 H2_5 107.7
CG2_5 CB_5 CG1_5 111.2(3)
CG2_5 CB_5 CA_5 111.7(2)
CG1_5 CB_5 CA_5 112.0(2)
CG2_5 CB_5 H3_5 107.2
CG1_5 CB_5 H3_5 107.2
CA_5 CB_5 H3_5 107.2
CB_5 CG2_5 H4_5 109.5
CB_5 CG2_5 H5_5 109.5
H4_5 CG2_5 H5_5 109.5
CB_5 CG2_5 H6_5 109.5
H4_5 CG2_5 H6_5 109.5
H5_5 CG2_5 H6_5 109.5
CD_5 CG1_5 CB_5 114.9(3)
CD_5 CG1_5 H7_5 108.5
CB_5 CG1_5 H7_5 108.5
CD_5 CG1_5 H8_5 108.5
CB_5 CG1_5 H8_5 108.5
H7_5 CG1_5 H8_5 107.5
CG1_5 CD_5 H9_5 109.5
CG1_5 CD_5 H10_5 109.5
H9_5 CD_5 H10_5 109.5
CG1_5 CD_5 H11_5 109.5
H9_5 CD_5 H11_5 109.5
H10_5 CD_5 H11_5 109.5
N_6 C3_6 OG1_6 119.7(3)
N_6 C3_6 CA_5 126.0(3)
OG1_6 C3_6 CA_5 114.2(2)
C3_6 N_6 CA_6 105.8(2)
N_6 CA_6 C_6 112.0(2)
N_6 CA_6 CB_6 104.8(2)
C_6 CA_6 CB_6 113.3(3)
N_6 CA_6 H1_6 108.9
C_6 CA_6 H1_6 108.9
CB_6 CA_6 H1_6 108.9
OG1_6 CB_6 CG2_6 109.0(3)
OG1_6 CB_6 CA_6 102.8(2)
CG2_6 CB_6 CA_6 113.6(3)
OG1_6 CB_6 H2_6 110.4
CG2_6 CB_6 H2_6 110.4
CA_6 CB_6 H2_6 110.4
C3_6 OG1_6 CB_6 106.2(2)
CB_6 CG2_6 H3_6 109.5
CB_6 CG2_6 H4_6 109.5
H3_6 CG2_6 H4_6 109.5
CB_6 CG2_6 H5_6 109.5
H3_6 CG2_6 H5_6 109.5
H4_6 CG2_6 H5_6 109.5
O_6 C_6 N_7 124.4(3)
O_6 C_6 CA_6 118.8(3)
N_7 C_6 CA_6 116.7(3)
C_6 N_7 CA_7 120.8(3)
C_6 N_7 H1_7 119.6
CA_7 N_7 H1_7 119.6
N_7 CA_7 C3_8 106.7(2)
N_7 CA_7 CB_7 114.8(3)
C3_8 CA_7 CB_7 114.2(3)
N_7 CA_7 H2_7 106.9
C3_8 CA_7 H2_7 106.9
CB_7 CA_7 H2_7 106.9
CG1_7 CB_7 CA_7 112.5(3)
CG1_7 CB_7 CG2_7 112.7(3)
CA_7 CB_7 CG2_7 109.1(3)
CG1_7 CB_7 H3_7 107.4
CA_7 CB_7 H3_7 107.4
CG2_7 CB_7 H3_7 107.4
CB_7 CG1_7 H4_7 109.5
CB_7 CG1_7 H5_7 109.5
H4_7 CG1_7 H5_7 109.5
CB_7 CG1_7 H6_7 109.5
H4_7 CG1_7 H6_7 109.5
H5_7 CG1_7 H6_7 109.5
CB_7 CG2_7 H7_7 109.5
CB_7 CG2_7 H8_7 109.5
H7_7 CG2_7 H8_7 109.5
CB_7 CG2_7 H9_7 109.5
H7_7 CG2_7 H9_7 109.5
H8_7 CG2_7 H9_7 109.5
N_8 C3_8 CA_7 121.8(2)
N_8 C3_8 SG_8 113.7(2)
CA_7 C3_8 SG_8 124.43(19)
C3_8 N_8 CA_8 111.5(2)
CB_8 CA_8 N_8 115.6(2)
CB_8 CA_8 C_8 126.8(3)
N_8 CA_8 C_8 117.4(2)
CA_8 CB_8 SG_8 109.5(2)
CA_8 CB_8 H1_8 125.3
SG_8 CB_8 H1_8 125.3
CB_8 SG_8 C3_8 89.79(14)
O_8 C_8 N_1 123.9(2)
O_8 C_8 CA_8 122.2(3)
N_1 C_8 CA_8 113.9(2)
O1_9 C1_9 N1_9 127.1(7)
O1_9 C1_9 H1_9 116.4
N1_9 C1_9 H1_9 116.4
C1_9 N1_9 C2_9 125.8(5)
C1_9 N1_9 C3_9 117.8(5)
C2_9 N1_9 C3_9 116.2(4)
N1_9 C2_9 H2_9 109.5
N1_9 C2_9 H3_9 109.5
H2_9 C2_9 H3_9 109.5
N1_9 C2_9 H4_9 109.5
H2_9 C2_9 H4_9 109.5
H3_9 C2_9 H4_9 109.5
N1_9 C3_9 H5_9 109.5
N1_9 C3_9 H6_9 109.5
H5_9 C3_9 H6_9 109.5
N1_9 C3_9 H7_9 109.5
H5_9 C3_9 H7_9 109.5
H6_9 C3_9 H7_9 109.5
O1_10 C1_10 N1_10 126.9(8)
O1_10 C1_10 H1_10 116.5
N1_10 C1_10 H1_10 116.5
C3_10 N1_10 C1_10 122.9(10)
C3_10 N1_10 C2_10 120.1(10)
C1_10 N1_10 C2_10 116.9(6)
N1_10 C2_10 H2_10 109.5
N1_10 C2_10 H3_10 109.5
H2_10 C2_10 H3_10 109.5
N1_10 C2_10 H4_10 109.5
H2_10 C2_10 H4_10 109.5
H3_10 C2_10 H4_10 109.5
N1_10 C3_10 H5_10 109.5
N1_10 C3_10 H6_10 109.5
H5_10 C3_10 H6_10 109.5
N1_10 C3_10 H7_10 109.5
H5_10 C3_10 H7_10 109.5
H6_10 C3_10 H7_10 109.5

loop_
_geom_bond_atom_site_label_1
_geom_bond_atom_site_label_2
_geom_bond_distance
N_1 C_8 1.342(4)
N_1 CA_1 1.455(3)
N_1 H1_1 0.8800
CA_1 C_1 1.527(4)
CA_1 CB_1 1.536(4)
CA_1 H2_1 1.0000
CB_1 CG2_1 1.523(5)
CB_1 CG1_1 1.533(5)
CB_1 H3_1 1.0000
CG2_1 H4_1 0.9800
CG2_1 H5_1 0.9800
CG2_1 H6_1 0.9800
CG1_1 CD_1 1.521(5)
CG1_1 H7_1 0.9900
CG1_1 H8_1 0.9900
CD_1 H9_1 0.9800
CD_1 H10_1 0.9800
CD_1 H11_1 0.9800
C_1 O_1 1.246(3)
C_1 N_2 1.341(3)
N_2 CA_2 1.448(3)
N_2 H1_2 0.8800
CA_2 C_2 1.533(4)
CA_2 CB_2 1.547(4)
CA_2 H2_2 1.0000
CB_2 OG1_2 1.413(4)
CB_2 CG2_2 1.515(4)
CB_2 H3_2 1.0000
OG1_2 H4_2 0.841(2)
CG2_2 H5_2 0.9800
CG2_2 H6_2 0.9800
CG2_2 H7_2 0.9800
C_2 O_2 1.229(3)
C_2 N_3 1.342(3)
N_3 CA_3 1.457(3)
N_3 H1_3 0.8800
CA_3 C3_4 1.520(4)
CA_3 CB_3 1.538(4)
CA_3 H2_3 1.0000
CB_3 CG1_3 1.526(4)
CB_3 CG2_3 1.526(4)
CB_3 H3_3 1.0000
CG1_3 H4_3 0.9800
CG1_3 H5_3 0.9800
CG1_3 H6_3 0.9800
CG2_3 H7_3 0.9800
CG2_3 H8_3 0.9800
CG2_3 H9_3 0.9800
C3_4 N_4 1.303(3)
C3_4 SG_4 1.736(3)
N_4 CA_4 1.378(3)
CA_4 CB_4 1.364(4)
CA_4 C_4 1.486(4)
CB_4 SG_4 1.703(3)
CB_4 H1_4 0.9500
C_4 O_4 1.231(3)
C_4 N_5 1.349(3)
N_5 CA_5 1.455(3)
N_5 H1_5 0.8800
CA_5 C3_6 1.505(4)
CA_5 CB_5 1.545(4)
CA_5 H2_5 1.0000
CB_5 CG2_5 1.520(4)
CB_5 CG1_5 1.536(4)
CB_5 H3_5 1.0000
CG2_5 H4_5 0.9800
CG2_5 H5_5 0.9800
CG2_5 H6_5 0.9800
CG1_5 CD_5 1.517(5)
CG1_5 H7_5 0.9900
CG1_5 H8_5 0.9900
CD_5 H9_5 0.9800
CD_5 H10_5 0.9800
CD_5 H11_5 0.9800
C3_6 N_6 1.258(4)
C3_6 OG1_6 1.358(3)
N_6 CA_6 1.485(4)
CA_6 C_6 1.534(4)
CA_6 CB_6 1.553(5)
CA_6 H1_6 1.0000
CB_6 OG1_6 1.453(4)
CB_6 CG2_6 1.517(5)
CB_6 H2_6 1.0000
CG2_6 H3_6 0.9800
CG2_6 H4_6 0.9800
CG2_6 H5_6 0.9800
C_6 O_6 1.231(4)
C_6 N_7 1.334(4)
N_7 CA_7 1.463(4)
N_7 H1_7 0.8800
CA_7 C3_8 1.517(4)
CA_7 CB_7 1.523(4)
CA_7 H2_7 1.0000
CB_7 CG1_7 1.499(5)
CB_7 CG2_7 1.541(5)
CB_7 H3_7 1.0000
CG1_7 H4_7 0.9800
CG1_7 H5_7 0.9800
CG1_7 H6_7 0.9800
CG2_7 H7_7 0.9800
CG2_7 H8_7 0.9800
CG2_7 H9_7 0.9800
C3_8 N_8 1.292(3)
C3_8 SG_8 1.740(3)
N_8 CA_8 1.384(4)
CA_8 CB_8 1.352(4)
CA_8 C_8 1.492(4)
CB_8 SG_8 1.719(3)
CB_8 H1_8 0.9500
C_8 O_8 1.227(3)
O1_9 C1_9 1.193(7)
C1_9 N1_9 1.327(7)
C1_9 H1_9 0.9500
N1_9 C2_9 1.457(7)
N1_9 C3_9 1.458(8)
C2_9 H2_9 0.9800
C2_9 H3_9 0.9800
C2_9 H4_9 0.9800
C3_9 H5_9 0.9800
C3_9 H6_9 0.9800
C3_9 H7_9 0.9800
O1_10 C1_10 1.196(8)
C1_10 N1_10 1.362(12)
C1_10 H1_10 0.9500
N1_10 C3_10 1.336(9)
N1_10 C2_10 1.527(12)
C2_10 H2_10 0.9800
C2_10 H3_10 0.9800
C2_10 H4_10 0.9800
C3_10 H5_10 0.9800
C3_10 H6_10 0.9800
C3_10 H7_10 0.9800

loop_
_geom_torsion_atom_site_label_1
_geom_torsion_atom_site_label_2
_geom_torsion_atom_site_label_3
_geom_torsion_atom_site_label_4
_geom_torsion
C_8 N_1 CA_1 C_1 -74.9(3)
C_8 N_1 CA_1 CB_1 161.2(2)
N_1 CA_1 CB_1 CG2_1 177.4(3)
C_1 CA_1 CB_1 CG2_1 55.7(3)
N_1 CA_1 CB_1 CG1_1 -58.1(3)
C_1 CA_1 CB_1 CG1_1 -179.8(2)
CG2_1 CB_1 CG1_1 CD_1 -63.1(4)
CA_1 CB_1 CG1_1 CD_1 174.2(3)
N_1 CA_1 C_1 O_1 -64.0(3)
CB_1 CA_1 C_1 O_1 58.1(3)
N_1 CA_1 C_1 N_2 114.3(2)
CB_1 CA_1 C_1 N_2 -123.5(2)
O_1 C_1 N_2 CA_2 5.1(4)
CA_1 C_1 N_2 CA_2 -173.2(2)
C_1 N_2 CA_2 C_2 68.9(3)
C_1 N_2 CA_2 CB_2 -166.2(2)
N_2 CA_2 CB_2 OG1_2 -60.6(3)
C_2 CA_2 CB_2 OG1_2 64.7(3)
N_2 CA_2 CB_2 CG2_2 176.7(2)
C_2 CA_2 CB_2 CG2_2 -58.0(3)
N_2 CA_2 C_2 O_2 -161.3(2)
CB_2 CA_2 C_2 O_2 76.2(3)
N_2 CA_2 C_2 N_3 19.3(3)
CB_2 CA_2 C_2 N_3 -103.1(3)
O_2 C_2 N_3 CA_3 9.7(4)
CA_2 C_2 N_3 CA_3 -171.0(2)
C_2 N_3 CA_3 C3_4 115.5(3)
C_2 N_3 CA_3 CB_3 -115.8(3)
N_3 CA_3 CB_3 CG1_3 59.5(3)
C3_4 CA_3 CB_3 CG1_3 -175.4(2)
N_3 CA_3 CB_3 CG2_3 -64.0(3)
C3_4 CA_3 CB_3 CG2_3 61.1(3)
N_3 CA_3 C3_4 N_4 -27.8(4)
CB_3 CA_3 C3_4 N_4 -155.3(3)
N_3 CA_3 C3_4 SG_4 154.4(2)
CB_3 CA_3 C3_4 SG_4 26.9(3)
CA_3 C3_4 N_4 CA_4 -178.3(2)
SG_4 C3_4 N_4 CA_4 -0.4(3)
C3_4 N_4 CA_4 CB_4 0.2(3)
C3_4 N_4 CA_4 C_4 178.8(2)
N_4 CA_4 CB_4 SG_4 0.0(3)
C_4 CA_4 CB_4 SG_4 -178.6(2)
CA_4 CB_4 SG_4 C3_4 -0.2(2)
N_4 C3_4 SG_4 CB_4 0.3(2)
CA_3 C3_4 SG_4 CB_4 178.3(2)
CB_4 CA_4 C_4 O_4 -3.7(4)
N_4 CA_4 C_4 O_4 177.8(2)
CB_4 CA_4 C_4 N_5 174.6(3)
N_4 CA_4 C_4 N_5 -3.9(4)
O_4 C_4 N_5 CA_5 3.1(4)
CA_4 C_4 N_5 CA_5 -175.2(2)
C_4 N_5 CA_5 C3_6 -61.0(3)
C_4 N_5 CA_5 CB_5 174.2(2)
N_5 CA_5 CB_5 CG2_5 166.7(3)
C3_6 CA_5 CB_5 CG2_5 42.9(3)
N_5 CA_5 CB_5 CG1_5 -67.8(3)
C3_6 CA_5 CB_5 CG1_5 168.4(2)
CG2_5 CB_5 CG1_5 CD_5 59.3(4)
CA_5 CB_5 CG1_5 CD_5 -66.5(4)
N_5 CA_5 C3_6 N_6 -42.2(4)
CB_5 CA_5 C3_6 N_6 82.3(3)
N_5 CA_5 C3_6 OG1_6 138.6(2)
CB_5 CA_5 C3_6 OG1_6 -96.9(3)
OG1_6 C3_6 N_6 CA_6 -2.0(4)
CA_5 C3_6 N_6 CA_6 178.8(3)
C3_6 N_6 CA_6 C_6 -116.9(3)
C3_6 N_6 CA_6 CB_6 6.3(3)
N_6 CA_6 CB_6 OG1_6 -8.1(3)
C_6 CA_6 CB_6 OG1_6 114.3(3)
N_6 CA_6 CB_6 CG2_6 109.5(3)
C_6 CA_6 CB_6 CG2_6 -128.1(3)
N_6 C3_6 OG1_6 CB_6 -3.7(3)
CA_5 C3_6 OG1_6 CB_6 175.6(2)
CG2_6 CB_6 OG1_6 C3_6 -113.8(3)
CA_6 CB_6 OG1_6 C3_6 7.1(3)
N_6 CA_6 C_6 O_6 -138.7(3)
CB_6 CA_6 C_6 O_6 103.0(4)
N_6 CA_6 C_6 N_7 42.5(4)
CB_6 CA_6 C_6 N_7 -75.8(3)
O_6 C_6 N_7 CA_7 23.6(5)
CA_6 C_6 N_7 CA_7 -157.8(3)
C_6 N_7 CA_7 C3_8 101.5(3)
C_6 N_7 CA_7 CB_7 -130.9(3)
N_7 CA_7 CB_7 CG1_7 -65.2(4)
C3_8 CA_7 CB_7 CG1_7 58.4(4)
N_7 CA_7 CB_7 CG2_7 60.6(3)
C3_8 CA_7 CB_7 CG2_7 -175.7(3)
N_7 CA_7 C3_8 N_8 -13.2(4)
CB_7 CA_7 C3_8 N_8 -141.2(3)
N_7 CA_7 C3_8 SG_8 171.0(2)
CB_7 CA_7 C3_8 SG_8 43.1(4)
CA_7 C3_8 N_8 CA_8 -175.1(3)
SG_8 C3_8 N_8 CA_8 1.1(3)
C3_8 N_8 CA_8 CB_8 -1.7(4)
C3_8 N_8 CA_8 C_8 173.4(2)
N_8 CA_8 CB_8 SG_8 1.4(3)
C_8 CA_8 CB_8 SG_8 -173.1(2)
CA_8 CB_8 SG_8 C3_8 -0.6(2)
N_8 C3_8 SG_8 CB_8 -0.3(2)
CA_7 C3_8 SG_8 CB_8 175.8(3)
CA_1 N_1 C_8 O_8 6.2(4)
CA_1 N_1 C_8 CA_8 -170.5(2)
CB_8 CA_8 C_8 O_8 -5.2(4)
N_8 CA_8 C_8 O_8 -179.6(3)
CB_8 CA_8 C_8 N_1 171.5(3)
N_8 CA_8 C_8 N_1 -2.9(3)
O1_9 C1_9 N1_9 C2_9 7.8(11)
O1_9 C1_9 N1_9 C3_9 -177.6(7)
O1_10 C1_10 N1_10 C3_10 179.9(8)
O1_10 C1_10 N1_10 C2_10 2.3(10)

loop_
_cod_related_entry_id
_cod_related_entry_database
_cod_related_entry_code
1 ChemSpider 30654772
